data_2021160
loop_
_publ_author_name
'Andleeb, Hina'
'Khan, Imtiaz'
'Bauz\'a, Antonio'
'Tahir, Muhammad Nawaz'
'Simpson, Jim'
'Hameed, Shahid'
'Frontera, Antonio'

_publ_section_title
;
 A comparative experimental and theoretical investigation of
 hydrogen-bond, halogen-bond and \p--\p interactions in the solid-state
 supramolecular assembly of 2- and 4-formylphenyl arylsulfonates
;
_journal_coeditor_code RH3006
_journal_issue 7
_journal_name_full 'Acta Crystallographica Section C'
_journal_page_first
;
;
_journal_paper_doi 10.1107/S2053229618008355
_journal_volume 74
_journal_year 2018
_chemical_formula_iupac 'C13 H9 Cl O4 S'
_chemical_formula_moiety 'C13 H9 Cl O4 S'
_chemical_formula_sum 'C13 H9 Cl O4 S'
_chemical_formula_weight 296.71
_chemical_name_systematic
;
4-Formylphenyl 4-chlorobenzenesulfonate
;
_space_group_crystal_system monoclinic
_space_group_IT_number 14
_space_group_name_Hall '-P 2ybc'
_space_group_name_H-M_alt 'P 1 21/c 1'
_symmetry_space_group_name_Hall '-P 2ybc'
_symmetry_space_group_name_H-M 'P 1 21/c 1'
_atom_sites_solution_hydrogens geom
_audit_creation_method SHELXL-2014/7
_cell_angle_alpha 90
_cell_angle_beta 98.0450(10)
_cell_angle_gamma 90
_cell_formula_units_Z 4
_cell_length_a 10.4670(5)
_cell_length_b 11.9547(5)
_cell_length_c 10.6575(4)
_cell_measurement_reflns_used 1977
_cell_measurement_temperature 296(2)
_cell_measurement_theta_max 26.9490
_cell_measurement_theta_min 1.965
_cell_volume 1320.45(10)
_computing_cell_refinement
;
SAINT (Bruker, 2011)
;
_computing_data_collection
;
APEX2 (Bruker, 2011)
;
_computing_data_reduction
;
SAINT (Bruker, 2011)
;
_computing_molecular_graphics
;
Mercury (Macrae <i>et al.</i>, 2008)
;
_computing_publication_material
;
SHELXL2014 (Sheldrick, 2015), enCIFer (Allen <i>et al.</i>,
2004),
PLATON (Spek, 2009) and WinGX (Farrugia, 2012)
;
_computing_structure_refinement
;
SHELXL2014 (Sheldrick, 2015)
;
_computing_structure_solution
;
SHELXS97 (Sheldrick, 2008)
;
_diffrn_ambient_temperature 296(2)
_diffrn_detector_area_resol_mean 7.80
_diffrn_measured_fraction_theta_full 1.000
_diffrn_measured_fraction_theta_max 0.992
_diffrn_measurement_device_type 'Bruker Kappa APEXII CCD'
_diffrn_measurement_method \w
_diffrn_radiation_monochromator graphite
_diffrn_radiation_source 'fine-focus sealed tube'
_diffrn_radiation_type MoK\a
_diffrn_radiation_wavelength 0.71073
_diffrn_reflns_av_R_equivalents 0.0214
_diffrn_reflns_limit_h_max 13
_diffrn_reflns_limit_h_min -13
_diffrn_reflns_limit_k_max 14
_diffrn_reflns_limit_k_min -15
_diffrn_reflns_limit_l_max 10
_diffrn_reflns_limit_l_min -13
_diffrn_reflns_number 10509
_diffrn_reflns_theta_full 25.242
_diffrn_reflns_theta_max 26.949
_diffrn_reflns_theta_min 1.965
_exptl_absorpt_coefficient_mu 0.453
_exptl_absorpt_correction_T_max 0.7455
_exptl_absorpt_correction_T_min 0.6172
_exptl_absorpt_correction_type multi-scan
_exptl_absorpt_process_details
;
(SADABS; Bruker, 2011)
;
_exptl_crystal_colour colorless
_exptl_crystal_density_diffrn 1.493
_exptl_crystal_density_method 'not measured'
_exptl_crystal_description plate
_exptl_crystal_F_000 608
_exptl_crystal_size_max 0.38
_exptl_crystal_size_mid 0.34
_exptl_crystal_size_min 0.32
_refine_diff_density_max 0.471
_refine_diff_density_min -0.325
_refine_ls_extinction_method none
_refine_ls_goodness_of_fit_ref 1.045
_refine_ls_hydrogen_treatment constr
_refine_ls_matrix_type full
_refine_ls_number_parameters 172
_refine_ls_number_reflns 2854
_refine_ls_number_restraints 0
_refine_ls_restrained_S_all 1.045
_refine_ls_R_factor_all 0.0522
_refine_ls_R_factor_gt 0.0380
_refine_ls_shift/su_max 0.000
_refine_ls_shift/su_mean 0.000
_refine_ls_structure_factor_coef Fsqd
_refine_ls_weighting_details 'w=1/[\s^2^(Fo^2^)+(0.0473P)^2^+0.4702P] where P=(Fo^2^+2Fc^2^)/3'
_refine_ls_weighting_scheme calc
_refine_ls_wR_factor_gt 0.0991
_refine_ls_wR_factor_ref 0.1072
_reflns_number_gt 2188
_reflns_number_total 2854
_reflns_threshold_expression 'I > 2\s(I)'
_cod_data_source_file rh3006sup1.cif
_cod_data_source_block 4b
_cod_database_code 2021160
_shelx_space_group_comment
;
The symmetry employed for this shelxl refinement is uniquely defined
by the following loop, which should always be used as a source of
symmetry information in preference to the above space-group names.
They are only intended as comments.
;
_shelx_estimated_absorpt_t_min 0.847
_shelx_estimated_absorpt_t_max 0.869

loop_
_space_group_symop_operation_xyz
'x, y, z'
'-x, y+1/2, -z+1/2'
'-x, -y, -z'
'x, -y-1/2, z-1/2'

loop_
_atom_site_type_symbol
_atom_site_label
_atom_site_fract_x
_atom_site_fract_y
_atom_site_fract_z
_atom_site_U_iso_or_equiv
_atom_site_adp_type
_atom_site_calc_flag
_atom_site_occupancy
S S1 0.23967(5) -0.12072(4) 0.43688(5) 0.04835(17) Uani d 1
O O1 0.15829(15) -0.18133(13) 0.34357(16) 0.0634(4) Uani d 1
O O2 0.28054(16) -0.16797(13) 0.55797(15) 0.0644(4) Uani d 1
O O3 0.37398(13) -0.09681(11) 0.38571(13) 0.0506(4) Uani d 1
C C1 0.37465(17) -0.03426(16) 0.27268(18) 0.0430(4) Uani d 1
C C2 0.3159(2) -0.07404(18) 0.1574(2) 0.0531(5) Uani d 1
H H2 0.2726 -0.1422 0.1516 0.064 Uiso calc 1
C C3 0.3231(2) -0.0101(2) 0.0515(2) 0.0558(6) Uani d 1
H H3 0.2829 -0.0347 -0.0270 0.067 Uiso calc 1
C C4 0.3891(2) 0.09025(19) 0.0601(2) 0.0519(5) Uani d 1
C C41 0.3978(3) 0.1597(2) -0.0542(3) 0.0684(7) Uani d 1
H H41 0.4464 0.2250 -0.0434 0.082 Uiso calc 1
O O41 0.3479(2) 0.13841(19) -0.15732(19) 0.0921(6) Uani d 1
C C5 0.4491(2) 0.12623(18) 0.1761(2) 0.0580(6) Uani d 1
H H5 0.4954 0.1929 0.1819 0.070 Uiso calc 1
C C6 0.4412(2) 0.06442(17) 0.2839(2) 0.0519(5) Uani d 1
H H6 0.4804 0.0893 0.3626 0.062 Uiso calc 1
C C1' 0.17525(17) 0.01302(16) 0.45191(18) 0.0416(4) Uani d 1
C C2' 0.2136(2) 0.07337(17) 0.56100(19) 0.0479(5) Uani d 1
H H2' 0.2713 0.0428 0.6263 0.057 Uiso calc 1
C C3' 0.1653(2) 0.17974(18) 0.5720(2) 0.0517(5) Uani d 1
H H3' 0.1895 0.2216 0.6451 0.062 Uiso calc 1
C C4' 0.08076(19) 0.22314(16) 0.4737(2) 0.0480(5) Uani d 1
Cl Cl4' 0.02169(6) 0.35742(5) 0.48752(7) 0.0738(2) Uani d 1
C C5' 0.0414(2) 0.16315(18) 0.3655(2) 0.0523(5) Uani d 1
H H5' -0.0165 0.1940 0.3006 0.063 Uiso calc 1
C C6' 0.08882(19) 0.05639(18) 0.35388(19) 0.0489(5) Uani d 1
H H6' 0.0630 0.0143 0.2814 0.059 Uiso calc 1

loop_
_atom_site_aniso_label
_atom_site_aniso_U_11
_atom_site_aniso_U_22
_atom_site_aniso_U_33
_atom_site_aniso_U_12
_atom_site_aniso_U_13
_atom_site_aniso_U_23
S1 0.0516(3) 0.0346(3) 0.0577(3) -0.0020(2) 0.0035(2) 0.0046(2)
O1 0.0636(9) 0.0503(9) 0.0748(10) -0.0145(8) 0.0047(8) -0.0088(8)
O2 0.0781(11) 0.0456(9) 0.0673(10) 0.0033(8) 0.0023(8) 0.0200(8)
O3 0.0467(8) 0.0441(8) 0.0599(9) 0.0071(6) 0.0039(6) 0.0044(7)
C1 0.0397(9) 0.0387(10) 0.0506(12) 0.0061(8) 0.0064(8) -0.0053(9)
C2 0.0509(12) 0.0443(11) 0.0647(14) -0.0064(9) 0.0099(10) -0.0145(11)
C3 0.0516(12) 0.0661(15) 0.0487(13) -0.0004(11) 0.0034(9) -0.0152(11)
C4 0.0487(11) 0.0523(12) 0.0559(13) 0.0046(10) 0.0111(9) -0.0019(10)
C41 0.0713(16) 0.0707(16) 0.0656(17) 0.0011(13) 0.0176(13) 0.0061(14)
O41 0.0966(15) 0.1180(18) 0.0602(12) 0.0079(12) 0.0053(10) 0.0137(12)
C5 0.0660(14) 0.0449(12) 0.0634(14) -0.0109(10) 0.0099(11) -0.0059(11)
C6 0.0557(12) 0.0469(12) 0.0514(12) -0.0068(10) 0.0014(9) -0.0115(10)
C1' 0.0419(10) 0.0367(10) 0.0464(11) 0.0002(8) 0.0067(8) 0.0063(8)
C2' 0.0506(11) 0.0465(11) 0.0442(11) 0.0048(9) -0.0016(8) 0.0029(9)
C3' 0.0539(12) 0.0489(12) 0.0506(12) 0.0006(10) 0.0013(9) -0.0044(10)
C4' 0.0431(10) 0.0370(10) 0.0651(13) 0.0011(8) 0.0116(9) 0.0051(10)
Cl4' 0.0710(4) 0.0433(3) 0.1061(5) 0.0115(3) 0.0091(3) 0.0009(3)
C5' 0.0500(11) 0.0521(12) 0.0524(12) 0.0088(10) -0.0018(9) 0.0121(10)
C6' 0.0500(11) 0.0503(12) 0.0445(11) 0.0028(9) -0.0003(9) -0.0010(9)

loop_
_atom_type_symbol
_atom_type_description
_atom_type_scat_dispersion_real
_atom_type_scat_dispersion_imag
_atom_type_scat_source
C C 0.0033 0.0016 'International Tables Vol C Tables 4.2.6.8 and 6.1.1.4'
H H 0.0000 0.0000 'International Tables Vol C Tables 4.2.6.8 and 6.1.1.4'
O O 0.0106 0.0060 'International Tables Vol C Tables 4.2.6.8 and 6.1.1.4'
S S 0.1246 0.1234 'International Tables Vol C Tables 4.2.6.8 and 6.1.1.4'
Cl Cl 0.1484 0.1585 'International Tables Vol C Tables 4.2.6.8 and 6.1.1.4'

loop_
_geom_angle_atom_site_label_1
_geom_angle_atom_site_label_2
_geom_angle_atom_site_label_3
_geom_angle_site_symmetry_3
_geom_angle
_geom_angle_publ_flag
O1 S1 O2 . 120.70(10) y
O1 S1 O3 . 108.81(9) y
O2 S1 O3 . 102.31(9) y
O1 S1 C1' . 109.28(10) y
O2 S1 C1' . 110.56(10) y
O3 S1 C1' . 103.63(8) y
C1 O3 S1 . 119.44(11) y
C6 C1 C2 . 122.3(2) ?
C6 C1 O3 . 116.35(17) ?
C2 C1 O3 . 121.33(18) ?
C3 C2 C1 . 118.12(19) ?
C3 C2 H2 . 120.9 ?
C1 C2 H2 . 120.9 ?
C2 C3 C4 . 120.8(2) ?
C2 C3 H3 . 119.6 ?
C4 C3 H3 . 119.6 ?
C5 C4 C3 . 119.5(2) ?
C5 C4 C41 . 119.3(2) ?
C3 C4 C41 . 121.2(2) ?
O41 C41 C4 . 125.0(3) y
O41 C41 H41 . 117.5 ?
C4 C41 H41 . 117.5 ?
C4 C5 C6 . 120.6(2) ?
C4 C5 H5 . 119.7 ?
C6 C5 H5 . 119.7 ?
C1 C6 C5 . 118.66(19) ?
C1 C6 H6 . 120.7 ?
C5 C6 H6 . 120.7 ?
C2' C1' C6' . 121.53(18) ?
C2' C1' S1 . 118.96(14) ?
C6' C1' S1 . 119.51(15) ?
C1' C2' C3' . 119.14(18) ?
C1' C2' H2' . 120.4 ?
C3' C2' H2' . 120.4 ?
C4' C3' C2' . 119.17(19) ?
C4' C3' H3' . 120.4 ?
C2' C3' H3' . 120.4 ?
C5' C4' C3' . 121.93(19) ?
C5' C4' Cl4' . 119.13(16) ?
C3' C4' Cl4' . 118.93(17) ?
C4' Cl4' Cl4' 3_566 166.54(8) ?
C4' C5' C6' . 119.28(19) ?
C4' C5' H5' . 120.4 ?
C6' C5' H5' . 120.4 ?
C5' C6' C1' . 118.94(19) ?
C5' C6' H6' . 120.5 ?
C1' C6' H6' . 120.5 ?

loop_
_geom_bond_atom_site_label_1
_geom_bond_atom_site_label_2
_geom_bond_site_symmetry_2
_geom_bond_distance
_geom_bond_publ_flag
S1 O1 . 1.4150(16) y
S1 O2 . 1.4189(15) y
S1 O3 . 1.6031(15) y
S1 C1' . 1.7512(19) y
O3 C1 . 1.419(2) y
C1 C6 . 1.367(3) ?
C1 C2 . 1.379(3) ?
C2 C3 . 1.374(3) ?
C2 H2 . 0.9300 ?
C3 C4 . 1.381(3) ?
C3 H3 . 0.9300 ?
C4 C5 . 1.375(3) ?
C4 C41 . 1.488(3) y
C41 O41 . 1.177(3) y
C41 H41 . 0.9300 ?
C5 C6 . 1.377(3) ?
C5 H5 . 0.9300 ?
C6 H6 . 0.9300 ?
C1' C2' . 1.379(3) ?
C1' C6' . 1.384(3) ?
C2' C3' . 1.380(3) ?
C2' H2' . 0.9300 ?
C3' C4' . 1.375(3) ?
C3' H3' . 0.9300 ?
C4' C5' . 1.372(3) ?
C4' Cl4' . 1.734(2) y
Cl4' Cl4' 3_566 3.4542(12) ?
C5' C6' . 1.381(3) ?
C5' H5' . 0.9300 ?
C6' H6' . 0.9300 ?

loop_
_geom_hbond_atom_site_label_D
_geom_hbond_atom_site_label_H
_geom_hbond_atom_site_label_A
_geom_hbond_site_symmetry_A
_geom_hbond_distance_DH
_geom_hbond_distance_HA
_geom_hbond_distance_DA
_geom_hbond_angle_DHA
C2 H2 O2 4 0.93 2.49 3.266(3) 141.6
C6 H6 O2 3_656 0.93 2.70 3.388(3) 131.9
C2' H2' O41 1_556 0.93 2.60 3.227(3) 125.3
C3' H3' O41 1_556 0.93 2.68 3.267(3) 121.6
C5' H5' O1 2 0.93 2.48 3.389(2) 166.2

loop_
_geom_torsion_atom_site_label_1
_geom_torsion_atom_site_label_2
_geom_torsion_atom_site_label_3
_geom_torsion_atom_site_label_4
_geom_torsion_site_symmetry_4
_geom_torsion
O1 S1 O3 C1 . 60.07(16)
O2 S1 O3 C1 . -171.15(14)
C1' S1 O3 C1 . -56.13(15)
S1 O3 C1 C6 . 118.03(17)
S1 O3 C1 C2 . -64.8(2)
C6 C1 C2 C3 . -1.4(3)
O3 C1 C2 C3 . -178.47(17)
C1 C2 C3 C4 . 1.0(3)
C2 C3 C4 C5 . 0.4(3)
C2 C3 C4 C41 . 179.7(2)
C5 C4 C41 O41 . -178.1(3)
C3 C4 C41 O41 . 2.5(4)
C3 C4 C5 C6 . -1.6(3)
C41 C4 C5 C6 . 179.1(2)
C2 C1 C6 C5 . 0.3(3)
O3 C1 C6 C5 . 177.51(18)
C4 C5 C6 C1 . 1.2(3)
O1 S1 C1' C2' . 159.95(16)
O2 S1 C1' C2' . 24.81(19)
O3 S1 C1' C2' . -84.18(17)
O1 S1 C1' C6' . -20.97(19)
O2 S1 C1' C6' . -156.12(16)
O3 S1 C1' C6' . 94.90(16)
C6' C1' C2' C3' . -0.5(3)
S1 C1' C2' C3' . 178.58(16)
C1' C2' C3' C4' . -0.4(3)
C2' C3' C4' C5' . 1.0(3)
C2' C3' C4' Cl4' . -179.33(16)
C5' C4' Cl4' Cl4' 3_566 -113.2(4)
C3' C4' Cl4' Cl4' 3_566 67.1(4)
C3' C4' C5' C6' . -0.7(3)
Cl4' C4' C5' C6' . 179.66(16)
C4' C5' C6' C1' . -0.2(3)
C2' C1' C6' C5' . 0.8(3)
S1 C1' C6' C5' . -178.24(16)

_cod_database_fobs_code 2021160
